data_7040587
loop_
_publ_author_name
'Shang, Yu'
'Jin, Bo'
'Peng, Rufang'
'Liu, Qiangqiang'
'Tan, Bisheng'
'Guo, Zhicheng'
'Zhao, Jun'
'Zhang, Qingchun'

_publ_section_title
;
 A novel 3D energetic MOF of high energy content: synthesis and superior
 explosive performance of a Pb(ii) compound with
 5,5'-bistetrazole-1,1'-diolate.
;
_journal_issue 35
_journal_name_full 'Dalton transactions (Cambridge, England : 2003)'
_journal_page_first 13881
_journal_page_last 13887
_journal_paper_doi 10.1039/c6dt02558g
_journal_volume 45
_journal_year 2016
_chemical_formula_sum 'C2 H2 N8 O3 Pb'
_chemical_formula_weight 393.31
_chemical_name_systematic
; 
 ? 
;
_space_group_IT_number 15
_symmetry_cell_setting monoclinic
_symmetry_space_group_name_Hall '-C 2yc'
_symmetry_space_group_name_H-M 'C 1 2/c 1'
_atom_sites_solution_hydrogens geom
_atom_sites_solution_primary direct
_atom_sites_solution_secondary difmap
_audit_creation_method SHELXL-97
_audit_update_record
;
2016-08-12 deposited with the CCDC.
2016-08-12 downloaded from the CCDC.
;
_cell_angle_alpha 90.00
_cell_angle_beta 121.21(3)
_cell_angle_gamma 90.00
_cell_formula_units_Z 4
_cell_length_a 14.342(3)
_cell_length_b 6.5757(12)
_cell_length_c 8.4715(16)
_cell_measurement_reflns_used 671
_cell_measurement_temperature 293(2)
_cell_measurement_theta_max 24.3123
_cell_measurement_theta_min 2.7653
_cell_volume 683.3(3)
_computing_structure_refinement 'SHELXL-97 (Sheldrick, 1997)'
_computing_structure_solution 'SHELXS-97 (Sheldrick, 1990)'
_diffrn_ambient_temperature 293(2)
_diffrn_measured_fraction_theta_full 0.997
_diffrn_measured_fraction_theta_max 0.997
_diffrn_measurement_device_type bruker-CCD
_diffrn_radiation_monochromator graphite
_diffrn_radiation_source 'fine-focus sealed tube'
_diffrn_radiation_type MoK\a
_diffrn_radiation_wavelength 0.71073
_diffrn_reflns_av_R_equivalents 0.0247
_diffrn_reflns_av_sigmaI/netI 0.0131
_diffrn_reflns_limit_h_max 17
_diffrn_reflns_limit_h_min -17
_diffrn_reflns_limit_k_max 8
_diffrn_reflns_limit_k_min -8
_diffrn_reflns_limit_l_max 10
_diffrn_reflns_limit_l_min -10
_diffrn_reflns_number 2659
_diffrn_reflns_theta_full 25.99
_diffrn_reflns_theta_max 25.99
_diffrn_reflns_theta_min 3.32
_exptl_absorpt_coefficient_mu 24.690
_exptl_absorpt_correction_T_max 0.0889
_exptl_absorpt_correction_T_min 0.0784
_exptl_absorpt_correction_type multi-scan
_exptl_absorpt_process_details sadabs
_exptl_crystal_colour yellow
_exptl_crystal_density_diffrn 3.823
_exptl_crystal_density_method 'not measured'
_exptl_crystal_description block
_exptl_crystal_F_000 704
_exptl_crystal_size_max 0.21
_exptl_crystal_size_mid 0.20
_exptl_crystal_size_min 0.19
_refine_diff_density_max 4.366
_refine_diff_density_min -2.436
_refine_diff_density_rms 0.671
_refine_ls_extinction_method none
_refine_ls_goodness_of_fit_ref 1.055
_refine_ls_hydrogen_treatment mixed
_refine_ls_matrix_type full
_refine_ls_number_parameters 65
_refine_ls_number_reflns 671
_refine_ls_number_restraints 0
_refine_ls_restrained_S_all 1.055
_refine_ls_R_factor_all 0.0553
_refine_ls_R_factor_gt 0.0553
_refine_ls_shift/su_max 0.000
_refine_ls_shift/su_mean 0.000
_refine_ls_structure_factor_coef Fsqd
_refine_ls_weighting_details 'calc w=1/[\s^2^(Fo^2^)+(0.1235P)^2^+0.0000P] where P=(Fo^2^+2Fc^2^)/3'
_refine_ls_weighting_scheme calc
_refine_ls_wR_factor_gt 0.1257
_refine_ls_wR_factor_ref 0.1257
_reflns_number_gt 671
_reflns_number_total 671
_reflns_threshold_expression >2sigma(I)
_cod_data_source_file c6dt02558g2.cif
_cod_data_source_block ww
_cod_original_cell_volume 683.3(2)
_cod_original_sg_symbol_H-M C2/c
_cod_database_code 7040587

loop_
_symmetry_equiv_pos_as_xyz
'x, y, z'
'-x, y, -z+1/2'
'x+1/2, y+1/2, z'
'-x+1/2, y+1/2, -z+1/2'
'-x, -y, -z'
'x, -y, z-1/2'
'-x+1/2, -y+1/2, -z'
'x+1/2, -y+1/2, z-1/2'

loop_
_atom_site_label
_atom_site_type_symbol
_atom_site_fract_x
_atom_site_fract_y
_atom_site_fract_z
_atom_site_U_iso_or_equiv
_atom_site_adp_type
_atom_site_occupancy
_atom_site_symmetry_multiplicity
_atom_site_calc_flag
_atom_site_refinement_flags
C1 C 0.2573(7) 0.2603(14) 0.0898(13) 0.0314(17) Uani 1 1 d .
Pb1 Pb 0.0000 0.09486(6) 0.2500 0.0322(3) Uani 1 2 d S
O1 O 0.0731(6) 0.2038(9) 0.0220(10) 0.0358(15) Uani 1 1 d .
O1W O 0.0000 0.4778(16) 0.2500 0.037(2) Uani 1 2 d S
H1 H -0.0142 0.5314 0.1473 0.056 Uiso 1 1 d R
N1 N 0.1794(8) 0.2385(12) 0.1308(12) 0.0332(17) Uani 1 1 d .
N2 N 0.2236(7) 0.2589(13) 0.3140(11) 0.0348(16) Uani 1 1 d .
N3 N 0.3279(8) 0.2978(13) 0.3811(12) 0.0340(18) Uani 1 1 d .
N4 N 0.3513(7) 0.3023(9) 0.2468(11) 0.0332(17) Uani 1 1 d .

loop_
_atom_site_aniso_label
_atom_site_aniso_U_11
_atom_site_aniso_U_22
_atom_site_aniso_U_33
_atom_site_aniso_U_23
_atom_site_aniso_U_13
_atom_site_aniso_U_12
C1 0.031(4) 0.033(4) 0.032(5) -0.001(3) 0.018(4) 0.000(3)
Pb1 0.0304(5) 0.0361(5) 0.0314(5) 0.000 0.0169(3) 0.000
O1 0.030(3) 0.045(4) 0.030(3) -0.003(2) 0.014(3) -0.005(2)
O1W 0.041(5) 0.033(5) 0.036(5) 0.000 0.019(4) 0.000
N1 0.037(4) 0.034(4) 0.028(4) -0.003(3) 0.017(3) -0.002(3)
N2 0.038(4) 0.037(3) 0.029(4) 0.002(3) 0.017(4) 0.000(3)
N3 0.032(4) 0.041(5) 0.030(4) 0.001(3) 0.016(4) -0.002(3)
N4 0.033(4) 0.038(5) 0.030(4) -0.005(2) 0.017(4) -0.006(3)

loop_
_atom_type_symbol
_atom_type_description
_atom_type_scat_dispersion_real
_atom_type_scat_dispersion_imag
_atom_type_scat_source
C C 0.0033 0.0016 'International Tables Vol C Tables 4.2.6.8 and 6.1.1.4'
H H 0.0000 0.0000 'International Tables Vol C Tables 4.2.6.8 and 6.1.1.4'
N N 0.0061 0.0033 'International Tables Vol C Tables 4.2.6.8 and 6.1.1.4'
O O 0.0106 0.0060 'International Tables Vol C Tables 4.2.6.8 and 6.1.1.4'
Pb Pb -3.3944 10.1111 'International Tables Vol C Tables 4.2.6.8 and 6.1.1.4'

loop_
_geom_angle_atom_site_label_1
_geom_angle_atom_site_label_2
_geom_angle_atom_site_label_3
_geom_angle
_geom_angle_site_symmetry_3
N1 C1 N4 108.0(8) .
N1 C1 C1 125.8(11) 7
N4 C1 C1 126.2(11) 7
O1W Pb1 O1 74.77(13) .
O1W Pb1 O1 74.77(13) 2
O1 Pb1 O1 149.5(3) 2
N1 O1 Pb1 106.1(6) .
Pb1 O1W H1 114.2 .
O1 N1 C1 130.5(9) .
O1 N1 N2 120.2(9) .
C1 N1 N2 109.3(8) .
N3 N2 N1 105.5(8) .
N2 N3 N4 111.3(8) .
N3 N4 C1 105.7(8) .

loop_
_geom_bond_atom_site_label_1
_geom_bond_atom_site_label_2
_geom_bond_distance
_geom_bond_site_symmetry_2
C1 N1 1.339(13) .
C1 N4 1.344(13) .
C1 C1 1.430(19) 7
Pb1 O1W 2.518(11) .
Pb1 O1 2.728(7) .
Pb1 O1 2.728(7) 2
O1 N1 1.330(12) .
O1W H1 0.8596 .
N1 N2 1.345(12) .
N2 N3 1.321(13) .
N3 N4 1.343(12) .

loop_
_geom_torsion_atom_site_label_1
_geom_torsion_atom_site_label_2
_geom_torsion_atom_site_label_3
_geom_torsion_atom_site_label_4
_geom_torsion
_geom_torsion_site_symmetry_1
O1W Pb1 O1 N1 83.9(5) .
O1 Pb1 O1 N1 83.9(5) 2
Pb1 O1 N1 C1 166.5(9) .
Pb1 O1 N1 N2 -14.0(9) .
N4 C1 N1 O1 177.2(8) .
C1 C1 N1 O1 -3.5(19) 7
N4 C1 N1 N2 -2.2(10) .
C1 C1 N1 N2 177.0(12) 7
O1 N1 N2 N3 -178.1(8) .
C1 N1 N2 N3 1.5(10) .
N1 N2 N3 N4 -0.2(10) .
N2 N3 N4 C1 -1.1(10) .
N1 C1 N4 N3 2.0(10) .
C1 C1 N4 N3 -177.2(12) 7
